data_7126734
loop_
_publ_author_name
'Kim, Dongwook'
'Seong, Junmo'
'Han, Seungwan'
'Baek, Seung Bin'
'Lah, Myoung Soo'

_publ_section_title
;
 Pore space partition of a fragile Ag(i)-carboxylate framework via
 post-synthetic linker insertion.
;
_journal_issue 61
_journal_name_full 'Chemical communications (Cambridge, England)'
_journal_page_first 8615
_journal_page_last 8618
_journal_paper_doi 10.1039/d0cc03472j
_journal_volume 56
_journal_year 2020
_chemical_formula_sum 'C251.75 H143.83 Ag24 N17.87 O48'
_chemical_formula_weight 6775.73
_space_group_crystal_system monoclinic
_space_group_IT_number 14
_space_group_name_Hall '-P 2ybc'
_space_group_name_H-M_alt 'P 1 21/c 1'
_atom_sites_solution_hydrogens geom
_audit_creation_method SHELXL-2018/3
_audit_update_record
;
2020-06-04 deposited with the CCDC.	2020-06-19 downloaded from the CCDC.
;
_cell_angle_alpha 90
_cell_angle_beta 104.48(3)
_cell_angle_gamma 90
_cell_formula_units_Z 1
_cell_length_a 34.512(7)
_cell_length_b 5.9589(12)
_cell_length_c 38.939(19)
_cell_measurement_reflns_used 18612
_cell_measurement_temperature 173(2)
_cell_measurement_theta_max 27.491
_cell_measurement_theta_min 3.048
_cell_volume 7754(5)
_computing_cell_refinement 'Rigaku Rapid Auto'
_computing_data_collection 'Rigaku Rapid Auto'
_computing_data_reduction 'Rigaku Rapid Auto'
_computing_molecular_graphics ORTEP
_computing_publication_material CIFTAB
_computing_structure_refinement SHELXL
_computing_structure_solution SHELXS
_diffrn_ambient_temperature 173(2)
_diffrn_measured_fraction_theta_full 0.977
_diffrn_measured_fraction_theta_max 0.964
_diffrn_measurement_device_type 'imaging plate'
_diffrn_measurement_method 'omega scans'
_diffrn_radiation_type MoK\a
_diffrn_radiation_wavelength 0.71073
_diffrn_reflns_av_R_equivalents 0.1775
_diffrn_reflns_av_unetI/netI 0.1558
_diffrn_reflns_Laue_measured_fraction_full 0.977
_diffrn_reflns_Laue_measured_fraction_max 0.964
_diffrn_reflns_limit_h_max 44
_diffrn_reflns_limit_h_min -44
_diffrn_reflns_limit_k_max 7
_diffrn_reflns_limit_k_min -7
_diffrn_reflns_limit_l_max 50
_diffrn_reflns_limit_l_min -50
_diffrn_reflns_number 61289
_diffrn_reflns_point_group_measured_fraction_full 0.977
_diffrn_reflns_point_group_measured_fraction_max 0.964
_diffrn_reflns_theta_full 25.242
_diffrn_reflns_theta_max 27.490
_diffrn_reflns_theta_min 3.048
_diffrn_source 'fine-focus sealed tube'
_exptl_absorpt_coefficient_mu 1.537
_exptl_absorpt_correction_T_max 0.900
_exptl_absorpt_correction_T_min 0.779
_exptl_absorpt_correction_type multi-scan
_exptl_absorpt_process_details 'Rigaku Rapid Auto'
_exptl_crystal_colour pink
_exptl_crystal_density_diffrn 1.451
_exptl_crystal_description rod
_exptl_crystal_F_000 3291
_exptl_crystal_size_max 0.170
_exptl_crystal_size_mid 0.110
_exptl_crystal_size_min 0.070
_refine_diff_density_max 7.595
_refine_diff_density_min -1.552
_refine_diff_density_rms 0.368
_refine_ls_extinction_method none
_refine_ls_goodness_of_fit_ref 1.246
_refine_ls_hydrogen_treatment constr
_refine_ls_matrix_type full
_refine_ls_number_parameters 787
_refine_ls_number_reflns 17170
_refine_ls_number_restraints 324
_refine_ls_restrained_S_all 1.306
_refine_ls_R_factor_all 0.2670
_refine_ls_R_factor_gt 0.1703
_refine_ls_shift/su_max 0.001
_refine_ls_shift/su_mean 0.000
_refine_ls_structure_factor_coef Fsqd
_refine_ls_weighting_details 'w=1/[\s^2^(Fo^2^)+(0.2000P)^2^] where P=(Fo^2^+2Fc^2^)/3'
_refine_ls_weighting_scheme calc
_refine_ls_wR_factor_gt 0.3946
_refine_ls_wR_factor_ref 0.4501
_reflns_Friedel_coverage 0.000
_reflns_number_gt 7472
_reflns_number_total 17170
_reflns_threshold_expression 'I > 2\s(I)'
_cod_data_source_file d0cc03472j2.cif
_cod_data_source_block 3-AgBTB-dpt
_cod_depositor_comments 'Adding full bibliography for 7126731--7126734.cif.'
_cod_original_sg_symbol_H-M 'P 21/c'
_cod_database_code 7126734
_shelx_shelxl_version_number 2018/3
_shelx_space_group_comment
;
The symmetry employed for this shelxl refinement is uniquely defined
by the following loop, which should always be used as a source of
symmetry information in preference to the above space-group names.
They are only intended as comments.
;
_shelx_estimated_absorpt_t_min 0.780
_shelx_estimated_absorpt_t_max 0.900

loop_
_space_group_symop_operation_xyz
'x, y, z'
'-x, y+1/2, -z+1/2'
'-x, -y, -z'
'x, -y-1/2, z-1/2'

loop_
_atom_site_label
_atom_site_type_symbol
_atom_site_fract_x
_atom_site_fract_y
_atom_site_fract_z
_atom_site_U_iso_or_equiv
_atom_site_adp_type
_atom_site_occupancy
_atom_site_site_symmetry_order
_atom_site_calc_flag
_atom_site_refinement_flags_posn
_atom_site_refinement_flags_adp
_atom_site_refinement_flags_occupancy
_atom_site_disorder_assembly
_atom_site_disorder_group
Ag1 Ag 0.04023(6) 1.9514(4) 0.51002(7) 0.1017(9) Uani 1 1 d . U . . .
Ag2 Ag 0.47089(5) 1.0777(3) 0.51671(5) 0.0698(6) Uani 1 1 d . U . . .
Ag3 Ag 0.78811(4) -1.2900(3) 0.72476(4) 0.0474(4) Uani 1 1 d . U . . .
Ag4 Ag 0.82707(4) -0.8713(3) 0.72219(5) 0.0558(5) Uani 1 1 d . U . . .
Ag5 Ag 0.28843(4) -0.7024(3) 0.72679(4) 0.0506(5) Uani 1 1 d . U . . .
Ag6 Ag 0.32779(4) -1.1223(3) 0.72728(4) 0.0495(5) Uani 1 1 d . U . . .
O1 O 0.4773(3) 0.742(2) 0.5393(4) 0.061(4) Uani 1 1 d . . . . .
O2 O 0.5369(4) 0.654(3) 0.5245(4) 0.079(6) Uani 1 1 d . . . . .
O3 O 0.7658(3) -0.732(2) 0.7057(3) 0.040(3) Uani 1 1 d . . . . .
O4 O 0.7376(3) -1.053(2) 0.7212(3) 0.036(3) Uani 1 1 d . . . . .
O5 O 0.3751(3) -0.889(2) 0.7305(3) 0.044(3) Uani 1 1 d . . . . .
O6 O 0.3458(3) -0.5575(19) 0.7216(3) 0.035(3) Uani 1 1 d . . . . .
O7 O 0.1545(3) 0.436(2) 0.2812(3) 0.041(3) Uani 1 1 d . U . . .
O8 O 0.1234(3) 0.107(2) 0.2707(4) 0.047(3) Uani 1 1 d . . . . .
O9 O -0.0454(4) 1.720(2) 0.4629(4) 0.068(4) Uani 1 1 d . . . . .
O10 O 0.0206(4) 1.665(3) 0.4735(4) 0.068(4) Uani 1 1 d . . . . .
O11 O -0.2383(3) -0.059(2) 0.2780(3) 0.036(3) Uani 1 1 d . U . . .
O12 O -0.2672(3) 0.255(2) 0.2898(3) 0.038(3) Uani 1 1 d . . . . .
C1 C 0.5388(5) -0.111(3) 0.6426(4) 0.038(4) Uani 1 1 d . U . . .
C2 C 0.5750(5) -0.223(3) 0.6510(4) 0.031(4) Uani 1 1 d . . . . .
H2 H 0.595019 -0.182670 0.639324 0.037 Uiso 1 1 calc R U . . .
C3 C 0.5825(4) -0.387(3) 0.6752(4) 0.033(4) Uani 1 1 d . . . . .
C4 C 0.5512(5) -0.447(3) 0.6913(4) 0.033(4) Uani 1 1 d . U . . .
H4 H 0.556261 -0.562642 0.708641 0.040 Uiso 1 1 calc R U . . .
C4D C 0.3479(10) 1.103(6) 0.5396(9) 0.079(10) Uani 0.7447 1 d . U P . .
H4D H 0.329106 0.996280 0.543610 0.095 Uiso 0.7447 1 calc R U P . .
C5 C 0.5144(4) -0.348(3) 0.6832(4) 0.022(3) Uani 1 1 d . U . . .
C6 C 0.5075(5) -0.176(3) 0.6567(5) 0.045(5) Uani 1 1 d . . . . .
H6 H 0.481969 -0.107521 0.648932 0.054 Uiso 1 1 calc R U . . .
C7 C 0.5320(5) 0.073(3) 0.6158(5) 0.038(4) Uani 1 1 d . . . . .
C8 C 0.5503(5) 0.084(4) 0.5880(5) 0.052(5) Uani 1 1 d . U . . .
H8 H 0.567834 -0.032485 0.584733 0.062 Uiso 1 1 calc R U . . .
C9 C 0.5432(6) 0.259(4) 0.5659(7) 0.071(7) Uani 1 1 d . . . . .
H9 H 0.557640 0.266159 0.548055 0.085 Uiso 1 1 calc R U . . .
C10 C 0.5174(5) 0.425(3) 0.5669(5) 0.040(4) Uani 1 1 d . . . . .
C11 C 0.4963(6) 0.423(4) 0.5937(5) 0.051(5) Uani 1 1 d . U . . .
H11 H 0.477253 0.536353 0.594799 0.061 Uiso 1 1 calc R U . . .
C12 C 0.5047(6) 0.249(3) 0.6187(5) 0.052(5) Uani 1 1 d . U . . .
H12 H 0.492009 0.246861 0.637754 0.062 Uiso 1 1 calc R U . . .
C13 C 0.5087(6) 0.628(4) 0.5409(5) 0.048(5) Uani 1 1 d . U . . .
C14 C 0.6216(4) -0.512(3) 0.6848(4) 0.028(4) Uani 1 1 d . . . . .
C15 C 0.6260(5) -0.735(3) 0.6983(4) 0.031(4) Uani 1 1 d . U . . .
H15 H 0.603343 -0.811867 0.702052 0.038 Uiso 1 1 calc R U . . .
C16 C 0.6611(4) -0.837(3) 0.7057(4) 0.033(4) Uani 1 1 d . . . . .
H16 H 0.662826 -0.986015 0.714546 0.040 Uiso 1 1 calc R U . . .
C17 C 0.6974(5) -0.729(3) 0.7010(4) 0.041(4) Uani 1 1 d . . . . .
C18 C 0.6942(4) -0.518(3) 0.6874(4) 0.030(4) Uani 1 1 d . . . . .
H18 H 0.716925 -0.444523 0.683018 0.036 Uiso 1 1 calc R U . . .
C19 C 0.6568(5) -0.410(3) 0.6799(4) 0.035(4) Uani 1 1 d . U . . .
H19 H 0.655082 -0.260181 0.671162 0.042 Uiso 1 1 calc R U . . .
C20 C 0.7352(5) -0.852(3) 0.7102(4) 0.032(4) Uani 1 1 d . U . . .
C21 C 0.4816(5) -0.429(3) 0.6976(4) 0.034(4) Uani 1 1 d . U . . .
C22 C 0.4481(5) -0.299(3) 0.6967(5) 0.040(4) Uani 1 1 d . . . . .
H22 H 0.447729 -0.148590 0.688397 0.048 Uiso 1 1 calc R U . . .
C23 C 0.4170(5) -0.372(3) 0.7067(5) 0.044(5) Uani 1 1 d . U . . .
H23 H 0.394750 -0.275013 0.704895 0.053 Uiso 1 1 calc R U . . .
C24 C 0.4153(4) -0.584(3) 0.7195(4) 0.033(4) Uani 1 1 d . . . . .
C25 C 0.4481(4) -0.720(3) 0.7231(4) 0.034(4) Uani 1 1 d . . . . .
H25 H 0.448301 -0.866739 0.732577 0.041 Uiso 1 1 calc R U . . .
C26 C 0.4807(5) -0.639(3) 0.7125(5) 0.045(5) Uani 1 1 d . . . . .
H26 H 0.503664 -0.731762 0.715621 0.054 Uiso 1 1 calc R U . . .
C27 C 0.3764(5) -0.680(4) 0.7249(4) 0.041(4) Uani 1 1 d . U . . .
C28 C -0.0152(5) 0.644(3) 0.3181(5) 0.041(4) Uani 1 1 d . U . . .
C29 C -0.0097(5) 0.823(4) 0.3446(5) 0.055(6) Uani 1 1 d . . . . .
H29 H 0.015229 0.899305 0.351761 0.066 Uiso 1 1 calc R U . . .
C30 C -0.0408(5) 0.881(3) 0.3591(4) 0.034(4) Uani 1 1 d . U . . .
C31 C -0.0777(4) 0.779(3) 0.3486(5) 0.048(5) Uani 1 1 d . . . . .
H31 H -0.098876 0.823406 0.358644 0.057 Uiso 1 1 calc R U . . .
C32 C -0.0838(5) 0.605(3) 0.3227(5) 0.037(4) Uani 1 1 d . U . . .
C33 C -0.0531(4) 0.544(3) 0.3087(5) 0.038(4) Uani 1 1 d . . . . .
H33 H -0.057670 0.428269 0.291414 0.045 Uiso 1 1 calc R U . . .
C34 C 0.0185(5) 0.568(3) 0.3037(5) 0.040(4) Uani 1 1 d . U . . .
C35 C 0.0533(5) 0.697(4) 0.3079(5) 0.053(6) Uani 1 1 d . . . . .
H35 H 0.054592 0.842675 0.318173 0.064 Uiso 1 1 calc R U . . .
C36 C 0.0858(5) 0.614(4) 0.2970(5) 0.050(5) Uani 1 1 d . U . . .
H36 H 0.108103 0.710920 0.298832 0.060 Uiso 1 1 calc R U . . .
C37 C 0.0879(4) 0.408(3) 0.2841(5) 0.042(5) Uani 1 1 d . . . . .
C38 C 0.0532(6) 0.284(4) 0.2802(5) 0.058(5) Uani 1 1 d . U . . .
H38 H 0.052302 0.136729 0.270668 0.070 Uiso 1 1 calc R U . . .
C39 C 0.0203(4) 0.363(3) 0.2895(5) 0.045(5) Uani 1 1 d . . . . .
H39 H -0.002611 0.268750 0.285779 0.055 Uiso 1 1 calc R U . . .
C40 C 0.1248(4) 0.321(3) 0.2795(5) 0.037(4) Uani 1 1 d . U . . .
C41 C -0.0340(5) 1.064(3) 0.3851(5) 0.045(5) Uani 1 1 d . . . . .
C42 C -0.0661(7) 1.201(4) 0.3895(6) 0.069(6) Uani 1 1 d . U . . .
H42 H -0.092253 1.170891 0.375328 0.083 Uiso 1 1 calc R U . . .
C43 C -0.0608(7) 1.373(3) 0.4131(5) 0.059(6) Uani 1 1 d . . . . .
H43 H -0.083108 1.463053 0.414191 0.070 Uiso 1 1 calc R U . . .
C44 C -0.0227(5) 1.421(4) 0.4362(5) 0.054(5) Uani 1 1 d . . . . .
C45 C 0.0067(6) 1.258(4) 0.4355(6) 0.062(6) Uani 1 1 d . U . . .
H45 H 0.031317 1.264853 0.453032 0.075 Uiso 1 1 calc R U . . .
C46 C 0.0014(6) 1.092(5) 0.4108(6) 0.076(8) Uani 1 1 d . . . . .
H46 H 0.022826 0.990768 0.411266 0.092 Uiso 1 1 calc R U . . .
C47 C -0.0154(5) 1.621(3) 0.4588(5) 0.050(5) Uani 1 1 d . . . . .
C48 C -0.1240(5) 0.487(3) 0.3131(5) 0.042(4) Uani 1 1 d . U . . .
C49 C -0.1263(4) 0.269(3) 0.2987(5) 0.047(5) Uani 1 1 d . . . . .
H49 H -0.103194 0.196776 0.294803 0.056 Uiso 1 1 calc R U . . .
C50 C -0.1624(5) 0.165(3) 0.2907(4) 0.037(4) Uani 1 1 d . U . . .
H50 H -0.164246 0.016747 0.281298 0.045 Uiso 1 1 calc R U . . .
C51 C -0.1975(4) 0.269(3) 0.2957(4) 0.029(4) Uani 1 1 d . U . . .
C52 C -0.1930(4) 0.477(3) 0.3102(4) 0.033(4) Uani 1 1 d . U . . .
H52 H -0.215652 0.548296 0.315085 0.040 Uiso 1 1 calc R U . . .
C53 C -0.1584(5) 0.583(3) 0.3177(5) 0.046(5) Uani 1 1 d . U . . .
H53 H -0.157372 0.732150 0.326643 0.055 Uiso 1 1 calc R U . . .
C54 C -0.2376(4) 0.143(3) 0.2876(4) 0.032(4) Uani 1 1 d . U . . .
N1D N 0.4130(9) 1.184(6) 0.5322(7) 0.088(9) Uani 0.7447 1 d . U P . .
C1D C 0.4018(7) 1.379(5) 0.5239(7) 0.049(7) Uani 0.7447 1 d . U P . .
H1D H 0.420288 1.487853 0.519892 0.059 Uiso 0.7447 1 calc R U P . .
C2D C 0.3654(9) 1.431(7) 0.5208(9) 0.082(10) Uani 0.7447 1 d . U P . .
H2D H 0.357510 1.572014 0.509960 0.099 Uiso 0.7447 1 calc R U P . .
C3D C 0.3368(7) 1.318(5) 0.5305(7) 0.053(7) Uani 0.7447 1 d . U P . .
C5D C 0.3844(9) 1.051(6) 0.5427(8) 0.067(8) Uani 0.7447 1 d . U P . .
H5D H 0.393028 0.908698 0.552914 0.081 Uiso 0.7447 1 calc R U P . .
C11D C 0.2967(5) 1.397(4) 0.5254(6) 0.072(9) Uani 0.7447 1 d G U P . .
N3D N 0.2866(6) 1.613(4) 0.5124(6) 0.132(13) Uani 0.7447 1 d G U P . .
N4D N 0.2482(7) 1.694(3) 0.5095(7) 0.118(12) Uani 0.7447 1 d G U P . .
C12D C 0.2199(5) 1.560(4) 0.5196(7) 0.107(13) Uani 0.7447 1 d G U P . .
N5D N 0.2300(6) 1.345(4) 0.5325(6) 0.093(9) Uani 0.7447 1 d G U P . .
N6D N 0.2684(6) 1.264(3) 0.5354(6) 0.113(11) Uani 0.7447 1 d G U P . .
N2D N 0.1052(5) 1.799(4) 0.5143(6) 0.088(9) Uani 0.7447 1 d G U P . .
C6D C 0.1150(5) 1.578(4) 0.5239(6) 0.085(10) Uani 0.7447 1 d G U P . .
H6D H 0.095550 1.480256 0.529259 0.102 Uiso 0.7447 1 calc R U P . .
C7D C 0.1534(6) 1.499(3) 0.5256(6) 0.074(9) Uani 0.7447 1 d G U P . .
H7D H 0.160107 1.347391 0.532221 0.089 Uiso 0.7447 1 calc R U P . .
C8D C 0.1819(5) 1.641(5) 0.5178(6) 0.077(9) Uani 0.7447 1 d G U P . .
C9D C 0.1720(7) 1.862(4) 0.5082(7) 0.113(14) Uani 0.7447 1 d G U P . .
H9D H 0.191513 1.959847 0.502808 0.135 Uiso 0.7447 1 calc R U P . .
C10D C 0.1337(8) 1.941(3) 0.5064(7) 0.25(4) Uani 0.7447 1 d G U P . .
H10D H 0.126956 2.092716 0.499845 0.303 Uiso 0.7447 1 calc R U P . .

loop_
_atom_site_aniso_label
_atom_site_aniso_U_11
_atom_site_aniso_U_22
_atom_site_aniso_U_33
_atom_site_aniso_U_23
_atom_site_aniso_U_13
_atom_site_aniso_U_12
Ag1 0.0668(12) 0.0943(17) 0.154(2) -0.0783(15) 0.0467(12) -0.0149(11)
Ag2 0.0563(10) 0.0660(13) 0.0937(13) 0.0431(10) 0.0312(9) 0.0111(9)
Ag3 0.0319(6) 0.0482(8) 0.0695(8) 0.0068(6) 0.0264(6) 0.0057(5)
Ag4 0.0251(7) 0.0498(11) 0.0987(12) 0.0040(9) 0.0271(7) 0.0103(6)
Ag5 0.0249(7) 0.0463(10) 0.0893(11) -0.0143(8) 0.0310(7) -0.0135(6)
Ag6 0.0272(7) 0.0493(11) 0.0792(10) -0.0033(8) 0.0270(7) -0.0095(6)
O1 0.030(7) 0.049(10) 0.104(11) 0.027(8) 0.018(7) 0.017(6)
O2 0.049(8) 0.109(15) 0.087(10) 0.081(10) 0.033(7) 0.020(8)
O3 0.019(5) 0.047(9) 0.056(7) 0.004(6) 0.011(5) 0.004(5)
O4 0.019(5) 0.036(8) 0.058(7) 0.008(6) 0.018(5) 0.013(5)
O5 0.031(6) 0.037(9) 0.069(8) -0.021(7) 0.026(6) -0.014(6)
O6 0.029(6) 0.026(7) 0.065(7) -0.003(6) 0.039(5) -0.007(5)
O7 0.026(5) 0.046(7) 0.061(6) -0.001(5) 0.031(5) -0.004(5)
O8 0.013(5) 0.040(9) 0.095(10) -0.009(7) 0.025(6) 0.003(5)
O9 0.063(9) 0.047(10) 0.107(11) -0.048(9) 0.045(8) -0.008(7)
O10 0.048(8) 0.066(11) 0.105(11) -0.026(9) 0.047(8) 0.009(7)
O11 0.032(5) 0.032(6) 0.046(6) -0.002(5) 0.014(5) -0.005(5)
O12 0.021(5) 0.035(8) 0.062(7) -0.018(6) 0.018(5) -0.008(5)
C1 0.028(7) 0.041(8) 0.045(7) 0.005(7) 0.011(6) 0.002(6)
C2 0.038(9) 0.026(10) 0.038(9) 0.006(8) 0.028(7) -0.009(7)
C3 0.022(8) 0.032(11) 0.049(10) -0.009(9) 0.013(7) -0.009(7)
C4 0.034(7) 0.037(8) 0.036(7) 0.007(6) 0.021(6) 0.005(6)
C4D 0.078(16) 0.075(18) 0.089(16) -0.003(14) 0.031(14) 0.003(14)
C5 0.013(5) 0.027(7) 0.029(6) 0.008(6) 0.012(5) -0.002(5)
C6 0.021(8) 0.054(14) 0.066(12) 0.010(10) 0.022(8) 0.009(8)
C7 0.025(8) 0.034(12) 0.055(11) 0.010(9) 0.006(8) -0.006(8)
C8 0.046(8) 0.059(9) 0.055(8) 0.021(7) 0.023(7) 0.001(7)
C9 0.044(12) 0.057(16) 0.121(19) 0.049(15) 0.037(12) 0.009(11)
C10 0.030(9) 0.037(12) 0.058(11) 0.025(9) 0.022(8) 0.012(8)
C11 0.051(8) 0.044(9) 0.049(8) 0.002(7) -0.004(7) 0.005(7)
C12 0.051(8) 0.047(9) 0.057(8) 0.009(7) 0.010(7) 0.014(7)
C13 0.047(8) 0.044(9) 0.052(8) 0.003(7) 0.007(7) -0.016(7)
C14 0.017(7) 0.029(10) 0.044(9) 0.006(8) 0.022(7) -0.007(6)
C15 0.030(7) 0.033(8) 0.038(7) -0.005(6) 0.023(6) -0.002(6)
C16 0.018(7) 0.031(11) 0.052(10) -0.001(8) 0.010(7) -0.012(7)
C17 0.038(10) 0.042(13) 0.043(10) -0.002(9) 0.011(8) -0.002(9)
C18 0.025(8) 0.032(11) 0.039(9) 0.003(8) 0.018(7) -0.011(7)
C19 0.036(7) 0.031(8) 0.044(7) 0.006(6) 0.019(6) -0.008(6)
C20 0.036(7) 0.042(8) 0.028(6) 0.007(6) 0.024(6) 0.001(6)
C21 0.031(7) 0.036(8) 0.044(7) -0.006(6) 0.023(6) 0.003(6)
C22 0.036(9) 0.020(10) 0.069(12) 0.018(9) 0.024(9) 0.004(8)
C23 0.048(8) 0.035(8) 0.056(8) 0.005(7) 0.026(7) 0.001(7)
C24 0.019(7) 0.037(11) 0.051(10) 0.000(8) 0.023(7) -0.007(7)
C25 0.034(9) 0.030(11) 0.052(10) 0.013(8) 0.034(8) 0.005(7)
C26 0.035(10) 0.040(13) 0.068(12) 0.016(10) 0.029(9) 0.019(8)
C27 0.041(8) 0.045(9) 0.040(7) -0.009(7) 0.016(6) -0.007(7)
C28 0.034(7) 0.045(9) 0.047(8) -0.007(7) 0.017(6) 0.006(6)
C29 0.016(8) 0.068(16) 0.087(14) -0.035(12) 0.028(9) -0.015(9)
C30 0.033(7) 0.032(8) 0.040(7) -0.015(6) 0.012(6) 0.016(6)
C31 0.019(8) 0.047(13) 0.084(13) -0.035(11) 0.025(8) -0.005(8)
C32 0.031(7) 0.036(8) 0.052(8) 0.001(7) 0.023(6) 0.000(6)
C33 0.019(8) 0.037(12) 0.062(11) -0.005(9) 0.018(8) -0.005(7)
C34 0.024(7) 0.040(8) 0.060(8) -0.013(7) 0.017(6) -0.001(6)
C35 0.048(11) 0.060(15) 0.070(12) -0.034(11) 0.051(10) -0.029(10)
C36 0.032(7) 0.059(9) 0.067(9) -0.008(7) 0.026(7) -0.009(7)
C37 0.014(7) 0.040(13) 0.079(13) -0.004(10) 0.023(8) -0.011(7)
C38 0.044(8) 0.062(10) 0.073(9) -0.005(8) 0.022(7) -0.007(7)
C39 0.012(7) 0.037(12) 0.094(14) -0.026(11) 0.025(8) -0.002(7)
C40 0.016(6) 0.044(9) 0.058(8) 0.004(7) 0.024(6) 0.000(6)
C41 0.029(9) 0.042(13) 0.071(12) 0.025(10) 0.025(9) 0.015(8)
C42 0.066(9) 0.064(10) 0.078(9) -0.013(8) 0.019(8) 0.007(8)
C43 0.078(15) 0.024(12) 0.067(13) -0.001(10) 0.007(12) 0.019(10)
C44 0.039(11) 0.059(16) 0.061(12) -0.007(11) 0.009(10) 0.010(10)
C45 0.053(9) 0.068(10) 0.069(9) -0.004(8) 0.021(7) -0.008(8)
C46 0.030(10) 0.13(2) 0.076(14) -0.053(16) 0.020(10) -0.021(12)
C47 0.026(9) 0.052(14) 0.076(13) -0.032(11) 0.022(9) -0.001(9)
C48 0.035(7) 0.036(8) 0.056(8) -0.002(7) 0.015(6) -0.004(6)
C49 0.014(8) 0.057(14) 0.073(12) -0.012(11) 0.018(8) -0.010(8)
C50 0.033(7) 0.031(8) 0.051(8) -0.004(6) 0.018(6) -0.002(6)
C51 0.011(6) 0.036(8) 0.040(7) 0.003(6) 0.005(5) 0.000(5)
C52 0.019(6) 0.033(8) 0.049(7) -0.004(6) 0.011(6) 0.002(6)
C53 0.033(7) 0.045(9) 0.066(8) -0.004(7) 0.022(7) 0.001(7)
C54 0.015(6) 0.039(8) 0.043(7) 0.000(6) 0.010(6) -0.003(6)
N1D 0.103(16) 0.077(16) 0.083(14) 0.008(13) 0.025(13) 0.001(14)
C1D 0.026(10) 0.059(15) 0.076(14) 0.012(12) 0.036(10) 0.006(10)
C2D 0.070(15) 0.093(18) 0.086(16) 0.004(14) 0.023(13) -0.023(14)
C3D 0.041(11) 0.070(16) 0.059(13) 0.007(12) 0.033(10) -0.006(11)
C5D 0.074(15) 0.065(16) 0.072(14) 0.013(13) 0.036(13) 0.008(13)
C11D 0.068(15) 0.089(18) 0.060(14) 0.011(13) 0.015(12) -0.024(14)
N3D 0.090(17) 0.15(2) 0.15(2) 0.012(17) 0.029(15) -0.006(16)
N4D 0.086(17) 0.11(2) 0.151(19) 0.009(16) 0.023(15) 0.020(14)
C12D 0.091(18) 0.11(2) 0.118(19) 0.002(16) 0.024(15) -0.026(16)
N5D 0.057(13) 0.104(18) 0.122(17) 0.001(14) 0.031(13) 0.009(13)
N6D 0.107(17) 0.120(19) 0.122(17) 0.000(15) 0.046(14) 0.007(15)
N2D 0.077(14) 0.083(17) 0.106(15) -0.003(14) 0.027(12) -0.008(13)
C6D 0.064(15) 0.103(19) 0.092(17) -0.030(15) 0.029(13) 0.009(14)
C7D 0.052(13) 0.072(17) 0.098(17) 0.004(14) 0.016(13) 0.009(13)
C8D 0.074(15) 0.072(17) 0.091(16) -0.020(14) 0.035(13) 0.017(14)
C9D 0.083(18) 0.12(2) 0.13(2) -0.013(17) 0.007(15) -0.020(16)
C10D 0.25(4) 0.25(4) 0.26(4) 0.00(2) 0.07(2) 0.01(2)

loop_
_atom_type_symbol
_atom_type_description
_atom_type_scat_dispersion_real
_atom_type_scat_dispersion_imag
_atom_type_scat_source
C C 0.0033 0.0016 'International Tables Vol C Tables 4.2.6.8 and 6.1.1.4'
H H 0.0000 0.0000 'International Tables Vol C Tables 4.2.6.8 and 6.1.1.4'
Ag Ag -0.8971 1.1015 'International Tables Vol C Tables 4.2.6.8 and 6.1.1.4'
N N 0.0061 0.0033 'International Tables Vol C Tables 4.2.6.8 and 6.1.1.4'
O O 0.0106 0.0060 'International Tables Vol C Tables 4.2.6.8 and 6.1.1.4'

loop_
_geom_angle_atom_site_label_1
_geom_angle_atom_site_label_2
_geom_angle_atom_site_label_3
_geom_angle
_geom_angle_site_symmetry_1
_geom_angle_site_symmetry_3
_geom_angle_publ_flag
O9 Ag1 O10 164.6(6) 3_596 . ?
O9 Ag1 N2D 110.0(7) 3_596 . ?
O10 Ag1 N2D 83.3(7) . . ?
O9 Ag1 Ag1 84.5(4) 3_596 3_596 ?
O10 Ag1 Ag1 81.7(4) . 3_596 ?
N2D Ag1 Ag1 164.5(6) . 3_596 ?
O1 Ag2 O2 158.7(7) . 3_676 ?
O1 Ag2 N1D 98.7(9) . . ?
O2 Ag2 N1D 92.0(8) 3_676 . ?
O1 Ag2 Ag2 82.7(4) . 3_676 ?
O2 Ag2 Ag2 82.9(4) 3_676 3_676 ?
N1D Ag2 Ag2 167.0(7) . 3_676 ?
O4 Ag3 O7 161.1(5) . 3_646 ?
O4 Ag3 Ag4 79.1(3) . . ?
O7 Ag3 Ag4 84.2(3) 3_646 . ?
O8 Ag4 O3 160.4(5) 3_646 . ?
O8 Ag4 Ag3 78.0(3) 3_646 . ?
O3 Ag4 Ag3 85.0(3) . . ?
O11 Ag5 O6 160.3(4) 3_546 . ?
O11 Ag5 O4 82.5(4) 3_546 2_656 ?
O6 Ag5 O4 115.6(4) . 2_656 ?
O11 Ag5 Ag6 78.2(3) 3_546 . ?
O6 Ag5 Ag6 84.7(3) . . ?
O4 Ag5 Ag6 124.0(3) 2_656 . ?
O5 Ag6 O12 157.0(5) . 3_546 ?
O5 Ag6 Ag5 77.5(3) . . ?
O12 Ag6 Ag5 84.1(3) 3_546 . ?
C13 O1 Ag2 120.9(12) . . ?
C13 O2 Ag2 117.9(12) . 3_676 ?
C20 O3 Ag4 119.8(11) . . ?
C20 O4 Ag3 127.3(10) . . ?
C20 O4 Ag5 125.9(9) . 2_646 ?
Ag3 O4 Ag5 98.8(4) . 2_646 ?
C27 O5 Ag6 133.9(11) . . ?
C27 O6 Ag5 120.7(12) . . ?
C40 O7 Ag3 122.3(12) . 3_646 ?
C40 O8 Ag4 127.9(9) . 3_646 ?
C47 O9 Ag1 120.8(12) . 3_596 ?
C47 O10 Ag1 124.1(12) . . ?
C54 O11 Ag5 126.7(10) . 3_546 ?
C54 O12 Ag6 121.9(11) . 3_546 ?
C2 C1 C6 121.3(16) . . ?
C2 C1 C7 119.9(14) . . ?
C6 C1 C7 118.7(15) . . ?
C3 C2 C1 121.7(14) . . ?
C3 C2 H2 119.1 . . ?
C1 C2 H2 119.1 . . ?
C2 C3 C4 117.4(15) . . ?
C2 C3 C14 122.6(14) . . ?
C4 C3 C14 120.0(15) . . ?
C5 C4 C3 123.8(16) . . ?
C5 C4 H4 118.1 . . ?
C3 C4 H4 118.1 . . ?
C5D C4D C3D 118(3) . . ?
C5D C4D H4D 121.2 . . ?
C3D C4D H4D 121.2 . . ?
C4 C5 C6 116.9(13) . . ?
C4 C5 C21 122.4(14) . . ?
C6 C5 C21 120.4(13) . . ?
C1 C6 C5 118.8(14) . . ?
C1 C6 H6 120.6 . . ?
C5 C6 H6 120.6 . . ?
C8 C7 C12 117.7(17) . . ?
C8 C7 C1 124.0(17) . . ?
C12 C7 C1 118.3(16) . . ?
C9 C8 C7 120(2) . . ?
C9 C8 H8 120.1 . . ?
C7 C8 H8 120.1 . . ?
C8 C9 C10 125(2) . . ?
C8 C9 H9 117.5 . . ?
C10 C9 H9 117.5 . . ?
C9 C10 C11 119.1(17) . . ?
C9 C10 C13 125.2(17) . . ?
C11 C10 C13 115.7(16) . . ?
C12 C11 C10 117.6(18) . . ?
C12 C11 H11 121.2 . . ?
C10 C11 H11 121.2 . . ?
C11 C12 C7 120.8(19) . . ?
C11 C12 H12 119.6 . . ?
C7 C12 H12 119.6 . . ?
O1 C13 O2 130.3(18) . . ?
O1 C13 C10 118.2(17) . . ?
O2 C13 C10 111.5(16) . . ?
C19 C14 C15 115.9(14) . . ?
C19 C14 C3 120.1(15) . . ?
C15 C14 C3 124.0(13) . . ?
C16 C15 C14 121.2(15) . . ?
C16 C15 H15 119.4 . . ?
C14 C15 H15 119.4 . . ?
C15 C16 C17 122.6(17) . . ?
C15 C16 H16 118.7 . . ?
C17 C16 H16 118.7 . . ?
C18 C17 C16 117.9(16) . . ?
C18 C17 C20 122.8(16) . . ?
C16 C17 C20 119.2(17) . . ?
C17 C18 C19 119.1(15) . . ?
C17 C18 H18 120.4 . . ?
C19 C18 H18 120.4 . . ?
C18 C19 C14 123.2(16) . . ?
C18 C19 H19 118.4 . . ?
C14 C19 H19 118.4 . . ?
O4 C20 O3 124.7(15) . . ?
O4 C20 C17 122.4(15) . . ?
O3 C20 C17 112.9(16) . . ?
C26 C21 C22 114.2(15) . . ?
C26 C21 C5 123.9(15) . . ?
C22 C21 C5 121.9(16) . . ?
C23 C22 C21 123.3(18) . . ?
C23 C22 H22 118.4 . . ?
C21 C22 H22 118.4 . . ?
C22 C23 C24 122.2(17) . . ?
C22 C23 H23 118.9 . . ?
C24 C23 H23 118.9 . . ?
C23 C24 C25 118.3(15) . . ?
C23 C24 C27 121.1(16) . . ?
C25 C24 C27 120.0(16) . . ?
C24 C25 C26 118.6(16) . . ?
C24 C25 H25 120.7 . . ?
C26 C25 H25 120.7 . . ?
C25 C26 C21 123.2(15) . . ?
C25 C26 H26 118.4 . . ?
C21 C26 H26 118.4 . . ?
O6 C27 O5 121.2(16) . . ?
O6 C27 C24 121.0(18) . . ?
O5 C27 C24 117.6(16) . . ?
C33 C28 C29 116.1(15) . . ?
C33 C28 C34 122.8(16) . . ?
C29 C28 C34 121.0(15) . . ?
C30 C29 C28 119.8(15) . . ?
C30 C29 H29 120.1 . . ?
C28 C29 H29 120.1 . . ?
C29 C30 C31 121.5(15) . . ?
C29 C30 C41 117.7(15) . . ?
C31 C30 C41 120.7(14) . . ?
C30 C31 C32 119.7(14) . . ?
C30 C31 H31 120.2 . . ?
C32 C31 H31 120.2 . . ?
C33 C32 C31 119.1(15) . . ?
C33 C32 C48 122.5(17) . . ?
C31 C32 C48 118.3(14) . . ?
C32 C33 C28 123.7(17) . . ?
C32 C33 H33 118.1 . . ?
C28 C33 H33 118.1 . . ?
C39 C34 C35 114.8(15) . . ?
C39 C34 C28 123.6(16) . . ?
C35 C34 C28 121.2(17) . . ?
C36 C35 C34 120.2(18) . . ?
C36 C35 H35 119.9 . . ?
C34 C35 H35 119.9 . . ?
C37 C36 C35 124.6(17) . . ?
C37 C36 H36 117.7 . . ?
C35 C36 H36 117.7 . . ?
C36 C37 C38 113.8(17) . . ?
C36 C37 C40 121.0(15) . . ?
C38 C37 C40 124.7(19) . . ?
C39 C38 C37 123(2) . . ?
C39 C38 H38 118.5 . . ?
C37 C38 H38 118.5 . . ?
C34 C39 C38 123.4(17) . . ?
C34 C39 H39 118.3 . . ?
C38 C39 H39 118.3 . . ?
O7 C40 O8 122.1(14) . . ?
O7 C40 C37 123.7(18) . . ?
O8 C40 C37 114.0(14) . . ?
C46 C41 C42 115(2) . . ?
C46 C41 C30 123.1(17) . . ?
C42 C41 C30 121.1(17) . . ?
C43 C42 C41 123(2) . . ?
C43 C42 H42 118.7 . . ?
C41 C42 H42 118.7 . . ?
C42 C43 C44 122(2) . . ?
C42 C43 H43 119.1 . . ?
C44 C43 H43 119.1 . . ?
C45 C44 C43 113.6(19) . . ?
C45 C44 C47 123.9(17) . . ?
C43 C44 C47 122.5(18) . . ?
C46 C45 C44 123(2) . . ?
C46 C45 H45 118.4 . . ?
C44 C45 H45 118.4 . . ?
C45 C46 C41 122(2) . . ?
C45 C46 H46 118.9 . . ?
C41 C46 H46 118.9 . . ?
O9 C47 O10 127.3(18) . . ?
O9 C47 C44 116.2(16) . . ?
O10 C47 C44 116.3(16) . . ?
C53 C48 C49 118.2(16) . . ?
C53 C48 C32 123.1(18) . . ?
C49 C48 C32 118.6(15) . . ?
C50 C49 C48 118.0(16) . . ?
C50 C49 H49 121.0 . . ?
C48 C49 H49 121.0 . . ?
C49 C50 C51 122.4(17) . . ?
C49 C50 H50 118.8 . . ?
C51 C50 H50 118.8 . . ?
C52 C51 C50 116.5(14) . . ?
C52 C51 C54 122.3(14) . . ?
C50 C51 C54 121.1(16) . . ?
C53 C52 C51 122.4(16) . . ?
C53 C52 H52 118.8 . . ?
C51 C52 H52 118.8 . . ?
C52 C53 C48 122.4(19) . . ?
C52 C53 H53 118.8 . . ?
C48 C53 H53 118.8 . . ?
O12 C54 O11 125.3(14) . . ?
O12 C54 C51 116.1(16) . . ?
O11 C54 C51 118.5(14) . . ?
C1D N1D C5D 114(3) . . ?
C1D N1D Ag2 115(2) . . ?
C5D N1D Ag2 130(2) . . ?
N1D C1D C2D 119(3) . . ?
N1D C1D H1D 120.4 . . ?
C2D C1D H1D 120.4 . . ?
C1D C2D C3D 130(4) . . ?
C1D C2D H2D 115.1 . . ?
C3D C2D H2D 115.1 . . ?
C2D C3D C4D 112(3) . . ?
C2D C3D C11D 124(3) . . ?
C4D C3D C11D 123(3) . . ?
C4D C5D N1D 126(4) . . ?
C4D C5D H5D 117.1 . . ?
N1D C5D H5D 117.1 . . ?
N3D C11D N6D 120.0 . . ?
N3D C11D C3D 120(2) . . ?
N6D C11D C3D 120(2) . . ?
N4D N3D C11D 120.0 . . ?
N3D N4D C12D 120.0 . . ?
C8D C12D N4D 121(2) . . ?
C8D C12D N5D 119(2) . . ?
N4D C12D N5D 120.0 . . ?
C12D N5D N6D 120.0 . . ?
N5D N6D C11D 120.0 . . ?
C6D N2D C10D 120.0 . . ?
C6D N2D Ag1 122.8(13) . . ?
C10D N2D Ag1 117.2(13) . . ?
C7D C6D N2D 120.0 . . ?
C7D C6D H6D 120.0 . . ?
N2D C6D H6D 120.0 . . ?
C6D C7D C8D 120.0 . . ?
C6D C7D H7D 120.0 . . ?
C8D C7D H7D 120.0 . . ?
C12D C8D C9D 121(2) . . ?
C12D C8D C7D 119(2) . . ?
C9D C8D C7D 120.0 . . ?
C8D C9D C10D 120.0 . . ?
C8D C9D H9D 120.0 . . ?
C10D C9D H9D 120.0 . . ?
C9D C10D N2D 120.0 . . ?
C9D C10D H10D 120.0 . . ?
N2D C10D H10D 120.0 . . ?

loop_
_geom_bond_atom_site_label_1
_geom_bond_atom_site_label_2
_geom_bond_distance
_geom_bond_site_symmetry_2
_geom_bond_publ_flag
Ag1 O9 2.211(13) 3_596 ?
Ag1 O10 2.218(15) . ?
Ag1 N2D 2.386(15) . ?
Ag1 Ag1 2.752(4) 3_596 ?
Ag2 O1 2.174(14) . ?
Ag2 O2 2.233(12) 3_676 ?
Ag2 N1D 2.31(3) . ?
Ag2 Ag2 2.810(4) 3_676 ?
Ag3 O4 2.221(10) . ?
Ag3 O7 2.225(10) 3_646 ?
Ag3 Ag4 2.848(2) . ?
Ag4 O8 2.177(11) 3_646 ?
Ag4 O3 2.211(10) . ?
Ag5 O11 2.212(11) 3_546 ?
Ag5 O6 2.215(9) . ?
Ag5 O4 2.572(11) 2_656 ?
Ag5 Ag6 2.844(2) . ?
Ag6 O5 2.123(11) . ?
Ag6 O12 2.179(10) 3_546 ?
O1 C13 1.27(2) . ?
O2 C13 1.30(2) . ?
O3 C20 1.321(19) . ?
O4 C20 1.27(2) . ?
O5 C27 1.27(2) . ?
O6 C27 1.26(2) . ?
O7 C40 1.220(18) . ?
O8 C40 1.32(2) . ?
O9 C47 1.24(2) . ?
O10 C47 1.26(2) . ?
O11 C54 1.26(2) . ?
O12 C54 1.239(18) . ?
C1 C2 1.38(2) . ?
C1 C6 1.38(2) . ?
C1 C7 1.49(2) . ?
C2 C3 1.34(2) . ?
C2 H2 0.9500 . ?
C3 C4 1.42(2) . ?
C3 C14 1.51(2) . ?
C4 C5 1.36(2) . ?
C4 H4 0.9500 . ?
C4D C5D 1.28(4) . ?
C4D C3D 1.36(4) . ?
C4D H4D 0.9500 . ?
C5 C6 1.43(2) . ?
C5 C21 1.463(19) . ?
C6 H6 0.9500 . ?
C7 C8 1.38(2) . ?
C7 C12 1.43(3) . ?
C8 C9 1.34(3) . ?
C8 H8 0.9500 . ?
C9 C10 1.34(3) . ?
C9 H9 0.9500 . ?
C10 C11 1.42(2) . ?
C10 C13 1.55(3) . ?
C11 C12 1.41(3) . ?
C11 H11 0.9500 . ?
C12 H12 0.9500 . ?
C14 C19 1.412(19) . ?
C14 C15 1.42(2) . ?
C15 C16 1.32(2) . ?
C15 H15 0.9500 . ?
C16 C17 1.46(2) . ?
C16 H16 0.9500 . ?
C17 C18 1.36(2) . ?
C17 C20 1.46(2) . ?
C18 C19 1.41(2) . ?
C18 H18 0.9500 . ?
C19 H19 0.9500 . ?
C21 C26 1.38(2) . ?
C21 C22 1.38(2) . ?
C22 C23 1.31(2) . ?
C22 H22 0.9500 . ?
C23 C24 1.36(2) . ?
C23 H23 0.9500 . ?
C24 C25 1.37(2) . ?
C24 C27 1.52(2) . ?
C25 C26 1.38(2) . ?
C25 H25 0.9500 . ?
C26 H26 0.9500 . ?
C28 C33 1.40(2) . ?
C28 C29 1.47(2) . ?
C28 C34 1.48(2) . ?
C29 C30 1.38(2) . ?
C29 H29 0.9500 . ?
C30 C31 1.38(2) . ?
C30 C41 1.47(3) . ?
C31 C32 1.42(2) . ?
C31 H31 0.9500 . ?
C32 C33 1.36(2) . ?
C32 C48 1.52(2) . ?
C33 H33 0.9500 . ?
C34 C39 1.35(2) . ?
C34 C35 1.40(2) . ?
C35 C36 1.38(2) . ?
C35 H35 0.9500 . ?
C36 C37 1.34(3) . ?
C36 H36 0.9500 . ?
C37 C38 1.38(2) . ?
C37 C40 1.43(2) . ?
C38 C39 1.36(2) . ?
C38 H38 0.9500 . ?
C39 H39 0.9500 . ?
C41 C46 1.38(3) . ?
C41 C42 1.42(3) . ?
C42 C43 1.36(3) . ?
C42 H42 0.9500 . ?
C43 C44 1.43(3) . ?
C43 H43 0.9500 . ?
C44 C45 1.41(3) . ?
C44 C47 1.46(3) . ?
C45 C46 1.36(3) . ?
C45 H45 0.9500 . ?
C46 H46 0.9500 . ?
C48 C53 1.37(2) . ?
C48 C49 1.41(3) . ?
C49 C50 1.36(2) . ?
C49 H49 0.9500 . ?
C50 C51 1.42(2) . ?
C50 H50 0.9500 . ?
C51 C52 1.35(2) . ?
C51 C54 1.54(2) . ?
C52 C53 1.32(2) . ?
C52 H52 0.9500 . ?
C53 H53 0.9500 . ?
N1D C1D 1.24(4) . ?
N1D C5D 1.40(4) . ?
C1D C2D 1.27(4) . ?
C1D H1D 0.9500 . ?
C2D C3D 1.32(4) . ?
C2D H2D 0.9500 . ?
C3D C11D 1.43(3) . ?
C5D H5D 0.9500 . ?
C11D N3D 1.3900 . ?
C11D N6D 1.3900 . ?
N3D N4D 1.3900 . ?
N4D C12D 1.3900 . ?
C12D C8D 1.38(2) . ?
C12D N5D 1.3900 . ?
N5D N6D 1.3900 . ?
N2D C6D 1.3900 . ?
N2D C10D 1.3900 . ?
C6D C7D 1.3900 . ?
C6D H6D 0.9500 . ?
C7D C8D 1.3900 . ?
C7D H7D 0.9500 . ?
C8D C9D 1.3900 . ?
C9D C10D 1.3900 . ?
C9D H9D 0.9500 . ?
C10D H10D 0.9500 . ?

loop_
_geom_torsion_atom_site_label_1
_geom_torsion_atom_site_label_2
_geom_torsion_atom_site_label_3
_geom_torsion_atom_site_label_4
_geom_torsion
_geom_torsion_site_symmetry_1
_geom_torsion_site_symmetry_2
_geom_torsion_site_symmetry_3
_geom_torsion_site_symmetry_4
_geom_torsion_publ_flag
C6 C1 C2 C3 -5(3) . . . . ?
C7 C1 C2 C3 179.0(16) . . . . ?
C1 C2 C3 C4 2(3) . . . . ?
C1 C2 C3 C14 179.7(16) . . . . ?
C2 C3 C4 C5 0(3) . . . . ?
C14 C3 C4 C5 -177.5(15) . . . . ?
C3 C4 C5 C6 1(3) . . . . ?
C3 C4 C5 C21 173.8(16) . . . . ?
C2 C1 C6 C5 6(3) . . . . ?
C7 C1 C6 C5 -178.1(16) . . . . ?
C4 C5 C6 C1 -4(3) . . . . ?
C21 C5 C6 C1 -177.2(17) . . . . ?
C2 C1 C7 C8 29(3) . . . . ?
C6 C1 C7 C8 -146.9(19) . . . . ?
C2 C1 C7 C12 -151.7(17) . . . . ?
C6 C1 C7 C12 33(2) . . . . ?
C12 C7 C8 C9 2(3) . . . . ?
C1 C7 C8 C9 -178.1(18) . . . . ?
C7 C8 C9 C10 -4(4) . . . . ?
C8 C9 C10 C11 2(4) . . . . ?
C8 C9 C10 C13 -179(2) . . . . ?
C9 C10 C11 C12 2(3) . . . . ?
C13 C10 C11 C12 -177.2(16) . . . . ?
C10 C11 C12 C7 -3(3) . . . . ?
C8 C7 C12 C11 1(3) . . . . ?
C1 C7 C12 C11 -178.4(17) . . . . ?
Ag2 O1 C13 O2 -16(3) . . . . ?
Ag2 O1 C13 C10 161.8(13) . . . . ?
Ag2 O2 C13 O1 -5(3) 3_676 . . . ?
Ag2 O2 C13 C10 176.4(12) 3_676 . . . ?
C9 C10 C13 O1 163(2) . . . . ?
C11 C10 C13 O1 -18(3) . . . . ?
C9 C10 C13 O2 -18(3) . . . . ?
C11 C10 C13 O2 160.8(17) . . . . ?
C2 C3 C14 C19 25(2) . . . . ?
C4 C3 C14 C19 -156.8(16) . . . . ?
C2 C3 C14 C15 -153.6(16) . . . . ?
C4 C3 C14 C15 24(2) . . . . ?
C19 C14 C15 C16 0(2) . . . . ?
C3 C14 C15 C16 179.1(16) . . . . ?
C14 C15 C16 C17 1(3) . . . . ?
C15 C16 C17 C18 -2(3) . . . . ?
C15 C16 C17 C20 179.3(16) . . . . ?
C16 C17 C18 C19 3(2) . . . . ?
C20 C17 C18 C19 -178.7(15) . . . . ?
C17 C18 C19 C14 -2(2) . . . . ?
C15 C14 C19 C18 1(2) . . . . ?
C3 C14 C19 C18 -178.4(15) . . . . ?
Ag3 O4 C20 O3 -14(2) . . . . ?
Ag5 O4 C20 O3 127.6(13) 2_646 . . . ?
Ag3 O4 C20 C17 165.0(11) . . . . ?
Ag5 O4 C20 C17 -53(2) 2_646 . . . ?
Ag4 O3 C20 O4 -6(2) . . . . ?
Ag4 O3 C20 C17 174.8(10) . . . . ?
C18 C17 C20 O4 -176.2(16) . . . . ?
C16 C17 C20 O4 3(2) . . . . ?
C18 C17 C20 O3 3(2) . . . . ?
C16 C17 C20 O3 -178.0(14) . . . . ?
C4 C5 C21 C26 -18(3) . . . . ?
C6 C5 C21 C26 155.4(18) . . . . ?
C4 C5 C21 C22 163.7(17) . . . . ?
C6 C5 C21 C22 -23(3) . . . . ?
C26 C21 C22 C23 -5(3) . . . . ?
C5 C21 C22 C23 174.2(18) . . . . ?
C21 C22 C23 C24 1(3) . . . . ?
C22 C23 C24 C25 2(3) . . . . ?
C22 C23 C24 C27 -169.2(18) . . . . ?
C23 C24 C25 C26 -2(3) . . . . ?
C27 C24 C25 C26 169.6(16) . . . . ?
C24 C25 C26 C21 -2(3) . . . . ?
C22 C21 C26 C25 5(3) . . . . ?
C5 C21 C26 C25 -174.0(17) . . . . ?
Ag5 O6 C27 O5 1(2) . . . . ?
Ag5 O6 C27 C24 176.8(11) . . . . ?
Ag6 O5 C27 O6 13(3) . . . . ?
Ag6 O5 C27 C24 -162.4(11) . . . . ?
C23 C24 C27 O6 -9(3) . . . . ?
C25 C24 C27 O6 -179.8(16) . . . . ?
C23 C24 C27 O5 167.0(17) . . . . ?
C25 C24 C27 O5 -4(2) . . . . ?
C33 C28 C29 C30 1(3) . . . . ?
C34 C28 C29 C30 -176.1(19) . . . . ?
C28 C29 C30 C31 -2(3) . . . . ?
C28 C29 C30 C41 -179.0(17) . . . . ?
C29 C30 C31 C32 1(3) . . . . ?
C41 C30 C31 C32 178.5(17) . . . . ?
C30 C31 C32 C33 0(3) . . . . ?
C30 C31 C32 C48 177.0(17) . . . . ?
C31 C32 C33 C28 0(3) . . . . ?
C48 C32 C33 C28 -177.3(17) . . . . ?
C29 C28 C33 C32 0(3) . . . . ?
C34 C28 C33 C32 176.9(18) . . . . ?
C33 C28 C34 C39 -21(3) . . . . ?
C29 C28 C34 C39 156(2) . . . . ?
C33 C28 C34 C35 166.8(19) . . . . ?
C29 C28 C34 C35 -16(3) . . . . ?
C39 C34 C35 C36 1(3) . . . . ?
C28 C34 C35 C36 174.3(18) . . . . ?
C34 C35 C36 C37 -4(3) . . . . ?
C35 C36 C37 C38 4(3) . . . . ?
C35 C36 C37 C40 -168.5(19) . . . . ?
C36 C37 C38 C39 -1(3) . . . . ?
C40 C37 C38 C39 171(2) . . . . ?
C35 C34 C39 C38 1(3) . . . . ?
C28 C34 C39 C38 -172(2) . . . . ?
C37 C38 C39 C34 -1(3) . . . . ?
Ag3 O7 C40 O8 -7(2) 3_646 . . . ?
Ag3 O7 C40 C37 178.4(13) 3_646 . . . ?
Ag4 O8 C40 O7 27(3) 3_646 . . . ?
Ag4 O8 C40 C37 -157.4(12) 3_646 . . . ?
C36 C37 C40 O7 -13(3) . . . . ?
C38 C37 C40 O7 175.9(19) . . . . ?
C36 C37 C40 O8 172.3(18) . . . . ?
C38 C37 C40 O8 1(3) . . . . ?
C29 C30 C41 C46 -40(3) . . . . ?
C31 C30 C41 C46 143(2) . . . . ?
C29 C30 C41 C42 151(2) . . . . ?
C31 C30 C41 C42 -26(3) . . . . ?
C46 C41 C42 C43 11(3) . . . . ?
C30 C41 C42 C43 -179(2) . . . . ?
C41 C42 C43 C44 -3(4) . . . . ?
C42 C43 C44 C45 -8(3) . . . . ?
C42 C43 C44 C47 173(2) . . . . ?
C43 C44 C45 C46 11(3) . . . . ?
C47 C44 C45 C46 -170(2) . . . . ?
C44 C45 C46 C41 -2(4) . . . . ?
C42 C41 C46 C45 -9(3) . . . . ?
C30 C41 C46 C45 -178(2) . . . . ?
Ag1 O9 C47 O10 13(3) 3_596 . . . ?
Ag1 O9 C47 C44 -171.6(14) 3_596 . . . ?
Ag1 O10 C47 O9 -3(3) . . . . ?
Ag1 O10 C47 C44 -178.5(14) . . . . ?
C45 C44 C47 O9 -164(2) . . . . ?
C43 C44 C47 O9 16(3) . . . . ?
C45 C44 C47 O10 12(3) . . . . ?
C43 C44 C47 O10 -169(2) . . . . ?
C33 C32 C48 C53 -159.0(19) . . . . ?
C31 C32 C48 C53 24(3) . . . . ?
C33 C32 C48 C49 21(3) . . . . ?
C31 C32 C48 C49 -156.4(18) . . . . ?
C53 C48 C49 C50 -1(3) . . . . ?
C32 C48 C49 C50 179.2(17) . . . . ?
C48 C49 C50 C51 1(3) . . . . ?
C49 C50 C51 C52 -2(3) . . . . ?
C49 C50 C51 C54 -177.7(16) . . . . ?
C50 C51 C52 C53 3(2) . . . . ?
C54 C51 C52 C53 178.8(16) . . . . ?
C51 C52 C53 C48 -3(3) . . . . ?
C49 C48 C53 C52 2(3) . . . . ?
C32 C48 C53 C52 -178.0(17) . . . . ?
Ag6 O12 C54 O11 -5(2) 3_546 . . . ?
Ag6 O12 C54 C51 171.8(10) 3_546 . . . ?
Ag5 O11 C54 O12 -14(2) 3_546 . . . ?
Ag5 O11 C54 C51 169.0(10) 3_546 . . . ?
C52 C51 C54 O12 11(2) . . . . ?
C50 C51 C54 O12 -173.6(15) . . . . ?
C52 C51 C54 O11 -172.1(15) . . . . ?
C50 C51 C54 O11 3(2) . . . . ?
C5D N1D C1D C2D -9(5) . . . . ?
Ag2 N1D C1D C2D 158(2) . . . . ?
N1D C1D C2D C3D 12(6) . . . . ?
C1D C2D C3D C4D -11(5) . . . . ?
C1D C2D C3D C11D -180(3) . . . . ?
C5D C4D C3D C2D 10(4) . . . . ?
C5D C4D C3D C11D 178(3) . . . . ?
C3D C4D C5D N1D -10(5) . . . . ?
C1D N1D C5D C4D 10(5) . . . . ?
Ag2 N1D C5D C4D -155(3) . . . . ?
C2D C3D C11D N3D -6(4) . . . . ?
C4D C3D C11D N3D -173(2) . . . . ?
C2D C3D C11D N6D 178(3) . . . . ?
C4D C3D C11D N6D 11(4) . . . . ?
N6D C11D N3D N4D 0.0 . . . . ?
C3D C11D N3D N4D -176(2) . . . . ?
C11D N3D N4D C12D 0.0 . . . . ?
N3D N4D C12D C8D 178(2) . . . . ?
N3D N4D C12D N5D 0.0 . . . . ?
C8D C12D N5D N6D -178(2) . . . . ?
N4D C12D N5D N6D 0.0 . . . . ?
C12D N5D N6D C11D 0.0 . . . . ?
N3D C11D N6D N5D 0.0 . . . . ?
C3D C11D N6D N5D 176(2) . . . . ?
C10D N2D C6D C7D 0.0 . . . . ?
Ag1 N2D C6D C7D 179.6(15) . . . . ?
N2D C6D C7D C8D 0.0 . . . . ?
N4D C12D C8D C9D -4(3) . . . . ?
N5D C12D C8D C9D 173.8(14) . . . . ?
N4D C12D C8D C7D 175.6(13) . . . . ?
N5D C12D C8D C7D -6(3) . . . . ?
C6D C7D C8D C12D -180(2) . . . . ?
C6D C7D C8D C9D 0.0 . . . . ?
C12D C8D C9D C10D 180(2) . . . . ?
C7D C8D C9D C10D 0.0 . . . . ?
C8D C9D C10D N2D 0.0 . . . . ?
C6D N2D C10D C9D 0.0 . . . . ?
Ag1 N2D C10D C9D -179.6(14) . . . . ?
